data_7060614
loop_
_publ_author_name
'Li, Huizhen'
'Li, Yunhui'
'Kang, Jiaxin'
'Fan, Lin'
'Yang, Qiuyu'
'Li, Shujun'
'Rahman, Abdul'
'Chen, Daqi'

_publ_section_title
;
 Reactivity and mechanisms of hydridic hydrogen of B--H in ammonia borane
 towards acetic acids: the ammonia B-monoacyloxy boranes
;
_journal_issue 22
_journal_name_full 'New Journal of Chemistry'
_journal_page_first 9904
_journal_page_last 9911
_journal_paper_doi 10.1039/D1NJ01727F
_journal_volume 45
_journal_year 2021
_chemical_formula_sum 'C8 H18 B Cl2 N O5'
_chemical_formula_weight 289.94
_space_group_crystal_system monoclinic
_space_group_IT_number 14
_space_group_name_Hall '-P 2yn'
_space_group_name_H-M_alt 'P 1 21/n 1'
_atom_sites_solution_hydrogens mixed
_audit_update_record
;
2019-10-08 deposited with the CCDC.	2021-04-28 downloaded from the CCDC.
;
_cell_angle_alpha 90
_cell_angle_beta 99.807(3)
_cell_angle_gamma 90
_cell_formula_units_Z 4
_cell_length_a 8.6163(11)
_cell_length_b 11.9140(15)
_cell_length_c 13.6933(16)
_cell_measurement_reflns_used 8572
_cell_measurement_temperature 153.(2)
_cell_measurement_theta_max 23.6691
_cell_measurement_theta_min 2.6074
_cell_volume 1385.1(3)
_computing_cell_refinement 'SAINT V8.34A (Bruker AXS Inc., 2013)'
_computing_data_collection 'APEX2 (Bruker AXS Inc., 2014)'
_computing_data_reduction 'SAINT V8.34A (Bruker AXS Inc., 2013)'
_computing_molecular_graphics 'XP (Bruker AXS Inc., 2014)'
_computing_publication_material 'APEX2 (Bruker AXS Inc., 2014)'
_computing_structure_refinement 'SHELXL-2014/7 (Sheldrick, 2014)'
_computing_structure_solution 'SHELXT (Bruker AXS Inc., 2014)'
_diffrn_ambient_temperature 153.(2)
_diffrn_detector_area_resol_mean 8.3333
_diffrn_measured_fraction_theta_full 0.998
_diffrn_measured_fraction_theta_max 0.998
_diffrn_measurement_device_type 'CCD area detector'
_diffrn_measurement_method 'phi and omega scans'
_diffrn_radiation_monochromator graphite
_diffrn_radiation_type MoK\a
_diffrn_radiation_wavelength 0.71073
_diffrn_reflns_av_R_equivalents 0.0703
_diffrn_reflns_av_unetI/netI 0.0865
_diffrn_reflns_limit_h_max 6
_diffrn_reflns_limit_h_min -11
_diffrn_reflns_limit_k_max 15
_diffrn_reflns_limit_k_min -15
_diffrn_reflns_limit_l_max 17
_diffrn_reflns_limit_l_min -17
_diffrn_reflns_number 13711
_diffrn_reflns_theta_full 27.50
_diffrn_reflns_theta_max 27.50
_diffrn_reflns_theta_min 2.95
_diffrn_source 'fine-focus sealed tube'
_exptl_absorpt_coefficient_mu 0.476
_exptl_absorpt_correction_T_max 0.90
_exptl_absorpt_correction_T_min 0.78
_exptl_absorpt_correction_type multi-scan
_exptl_absorpt_process_details 'SADABS V2014/5 (Bruker AXS Inc.)'
_exptl_crystal_colour colourless
_exptl_crystal_density_diffrn 1.390
_exptl_crystal_density_method 'not measured'
_exptl_crystal_description block
_exptl_crystal_F_000 608
_exptl_crystal_size_max 0.360
_exptl_crystal_size_mid 0.240
_exptl_crystal_size_min 0.220
_refine_diff_density_max 0.454
_refine_diff_density_min -0.459
_refine_ls_extinction_method none
_refine_ls_goodness_of_fit_ref 0.910
_refine_ls_hydrogen_treatment mixed
_refine_ls_matrix_type full
_refine_ls_number_parameters 313
_refine_ls_number_reflns 3186
_refine_ls_number_restraints 702
_refine_ls_restrained_S_all 0.855
_refine_ls_R_factor_all 0.1077
_refine_ls_R_factor_gt 0.0560
_refine_ls_shift/su_max 0.000
_refine_ls_shift/su_mean 0.000
_refine_ls_structure_factor_coef Fsqd
_refine_ls_weighting_details 'w=1/[\s^2^(Fo^2^)+(0.0682P)^2^] where P=(Fo^2^+2Fc^2^)/3'
_refine_ls_weighting_scheme calc
_refine_ls_wR_factor_gt 0.1280
_refine_ls_wR_factor_ref 0.1476
_reflns_number_gt 1698
_reflns_number_total 3186
_reflns_threshold_expression 'I > 2\s(I)'
_cod_data_source_file d1nj01727f2.cif
_cod_data_source_block I
_cod_depositor_comments 'Adding full bibliography for 7060613--7060614.cif.'
_cod_database_code 7060614

loop_
_space_group_symop_operation_xyz
'x, y, z'
'-x+1/2, y+1/2, -z+1/2'
'-x, -y, -z'
'x-1/2, -y-1/2, z-1/2'

loop_
_atom_site_type_symbol
_atom_site_label
_atom_site_fract_x
_atom_site_fract_y
_atom_site_fract_z
_atom_site_U_iso_or_equiv
_atom_site_adp_type
_atom_site_calc_flag
_atom_site_refinement_flags_adp
_atom_site_refinement_flags_occupancy
_atom_site_refinement_flags_posn
_atom_site_occupancy
_atom_site_disorder_assembly
_atom_site_disorder_group
C C1 0.8346(8) 0.5672(6) 0.6880(5) 0.0283(14) Uani d U P D 0.581(7) A 1
H H1A 0.8816 0.5766 0.7587 0.034 Uiso calc U P R 0.581(7) A 1
H H1C 0.8763 0.6271 0.6495 0.034 Uiso calc U P R 0.581(7) A 1
C C2 0.6161(9) 0.6772(5) 0.7151(4) 0.0335(13) Uani d U P D 0.581(7) A 1
H H2A 0.6441 0.7417 0.676 0.04 Uiso calc U P R 0.581(7) A 1
H H2C 0.669 0.6868 0.7846 0.04 Uiso calc U P R 0.581(7) A 1
C C3 0.4420(9) 0.6723(5) 0.7102(4) 0.0292(14) Uani d U P D 0.581(7) A 1
H H3A 0.414 0.6064 0.7476 0.035 Uiso calc U P R 0.581(7) A 1
H H3B 0.4054 0.7407 0.7405 0.035 Uiso calc U P R 0.581(7) A 1
C C4 0.2012(8) 0.6563(4) 0.5988(5) 0.0308(13) Uani d U P D 0.581(7) A 1
H H4A 0.1593 0.7219 0.6303 0.037 Uiso calc U P R 0.581(7) A 1
H H4B 0.172 0.5875 0.632 0.037 Uiso calc U P R 0.581(7) A 1
C C5 0.1330(7) 0.6526(5) 0.4917(6) 0.0306(14) Uani d U P D 0.581(7) A 1
H H5A 0.0167 0.6564 0.4828 0.037 Uiso calc U P R 0.581(7) A 1
H H5B 0.1709 0.7175 0.4572 0.037 Uiso calc U P R 0.581(7) A 1
C C6 0.1234(7) 0.5438(6) 0.3475(6) 0.0323(14) Uani d U P D 0.581(7) A 1
H H6A 0.1714 0.6039 0.3124 0.039 Uiso calc U P R 0.581(7) A 1
H H6B 0.0076 0.5538 0.3342 0.039 Uiso calc U P R 0.581(7) A 1
O O1 0.6665(7) 0.5755(5) 0.6760(5) 0.0263(12) Uani d U P D 0.581(7) A 1
O O2 0.3679(6) 0.6643(4) 0.6093(4) 0.0262(11) Uani d U P D 0.581(7) A 1
O O3 0.1803(7) 0.5503(5) 0.4511(4) 0.0285(12) Uani d U P D 0.581(7) A 1
C C1A 0.7787(12) 0.6078(8) 0.7061(6) 0.0312(19) Uani d U P D 0.419(7) A 2
H H1A1 0.8107 0.6289 0.7766 0.037 Uiso calc U P R 0.419(7) A 2
H H1A2 0.8128 0.6679 0.6646 0.037 Uiso calc U P R 0.419(7) A 2
C C2A 0.5284(13) 0.6897(7) 0.7077(6) 0.033(2) Uani d U P D 0.419(7) A 2
H H2A1 0.5554 0.7554 0.6697 0.039 Uiso calc U P R 0.419(7) A 2
H H2A2 0.5585 0.7067 0.7792 0.039 Uiso calc U P R 0.419(7) A 2
C C3A 0.3561(11) 0.6677(6) 0.6836(7) 0.0316(18) Uani d U P D 0.419(7) A 2
H H3A1 0.3298 0.5995 0.7187 0.038 Uiso calc U P R 0.419(7) A 2
H H3A2 0.2973 0.7317 0.7055 0.038 Uiso calc U P R 0.419(7) A 2
C C4A 0.1475(10) 0.6425(7) 0.5481(8) 0.033(2) Uani d U P D 0.419(7) A 2
H H4A1 0.0943 0.7112 0.5661 0.039 Uiso calc U P R 0.419(7) A 2
H H4A2 0.1073 0.5778 0.5817 0.039 Uiso calc U P R 0.419(7) A 2
C C5A 0.1140(10) 0.6263(8) 0.4411(7) 0.038(2) Uani d U P D 0.419(7) A 2
H H5A1 -0.0012 0.6283 0.4176 0.045 Uiso calc U P R 0.419(7) A 2
H H5A2 0.1629 0.6873 0.4077 0.045 Uiso calc U P R 0.419(7) A 2
C C6A 0.1465(11) 0.5018(10) 0.3141(7) 0.033(2) Uani d U P D 0.419(7) A 2
H H6A1 0.1918 0.5636 0.2796 0.04 Uiso calc U P R 0.419(7) A 2
H H6A2 0.0317 0.4989 0.2896 0.04 Uiso calc U P R 0.419(7) A 2
O O1A 0.6117(9) 0.5939(7) 0.6834(7) 0.0284(17) Uani d U P D 0.419(7) A 2
O O2A 0.3125(9) 0.6525(6) 0.5789(5) 0.0287(15) Uani d U P D 0.419(7) A 2
O O3A 0.1756(10) 0.5208(7) 0.4175(6) 0.0303(16) Uani d U P D 0.419(7) A 2
B B1 0.3679(9) 0.3313(6) 0.6466(5) 0.0188(16) Uani d U P D 0.492(3) B 1
H H1B 0.286(5) 0.392(4) 0.678(3) 0.028 Uiso d U P D 0.492(3) B 1
H H2B 0.467(5) 0.296(4) 0.706(3) 0.028 Uiso d U P D 0.492(3) B 1
C C7 0.2244(8) 0.0609(5) 0.5190(5) 0.0317(16) Uani d U P D 0.492(3) B 1
H H7 0.127 0.0747 0.5478 0.038 Uiso calc U P R 0.492(3) B 1
C C8 0.3445(10) 0.1529(6) 0.5567(7) 0.0250(18) Uani d U P D 0.492(3) B 1
Cl Cl1 0.2997(3) -0.07066(17) 0.5597(3) 0.0920(11) Uani d U P D 0.492(3) B 1
Cl Cl2 0.1761(4) 0.0707(3) 0.3919(2) 0.0874(11) Uani d U P D 0.492(3) B 1
O O4 0.2737(4) 0.2349(3) 0.5948(2) 0.0173(8) Uani d U P D 0.492(3) B 1
O O5 0.4814(4) 0.1492(3) 0.5487(3) 0.0356(10) Uani d U P D 0.492(3) B 1
B B1A 0.4369(11) 0.3116(6) 0.6560(5) 0.0270(18) Uani d U P D 0.508(3) B 2
H H1BA 0.552(4) 0.312(4) 0.713(3) 0.041 Uiso d U P D 0.508(3) B 2
H H2BA 0.330(4) 0.342(4) 0.687(3) 0.036(18) Uiso d . P D 0.508(3) B 2
C C7A 0.2987(7) 0.0456(5) 0.5179(4) 0.0255(14) Uani d U P D 0.508(3) B 2
H H7A 0.4063 0.0232 0.507 0.031 Uiso calc U P R 0.508(3) B 2
C C8A 0.3019(9) 0.1703(6) 0.5468(7) 0.0237(17) Uani d U P D 0.508(3) B 2
Cl Cl1A 0.2510(2) -0.03284(12) 0.61878(10) 0.0393(5) Uani d U P D 0.508(3) B 2
Cl Cl2A 0.1644(3) 0.01796(19) 0.40952(17) 0.0493(6) Uani d U P D 0.508(3) B 2
O O4A 0.4231(4) 0.1938(3) 0.6110(3) 0.0345(10) Uani d U P D 0.508(3) B 2
O O5A 0.2013(4) 0.2352(3) 0.5086(3) 0.0486(12) Uani d U P D 0.508(3) B 2
N N1 0.4467(2) 0.39965(15) 0.56818(13) 0.0219(5) Uani d U . D 1.0 . .
H H3N 0.4995 0.3567 0.5362 0.033 Uiso d U P R 0.492(3) B 1
H H2N 0.5084 0.4502 0.597 0.033 Uiso d U P R 0.492(3) B 1
H H1N 0.3757 0.4324 0.5257 0.033 Uiso d U P R 0.492(3) B 1
H H3NA 0.5152 0.376 0.5332 0.033 Uiso d U P R 0.508(3) B 2
H H2NA 0.4784 0.4628 0.5925 0.033 Uiso d U P R 0.508(3) B 2
H H1NA 0.3597 0.4065 0.5301 0.033 Uiso d U P R 0.508(3) B 2

loop_
_atom_site_aniso_label
_atom_site_aniso_U_11
_atom_site_aniso_U_22
_atom_site_aniso_U_33
_atom_site_aniso_U_12
_atom_site_aniso_U_13
_atom_site_aniso_U_23
C1 0.021(3) 0.031(4) 0.030(3) -0.007(3) -0.006(2) -0.005(3)
C2 0.043(3) 0.028(3) 0.030(3) -0.002(3) 0.007(2) -0.009(2)
C3 0.035(4) 0.029(3) 0.027(3) -0.001(3) 0.013(3) -0.010(2)
C4 0.026(3) 0.020(2) 0.052(3) 0.002(2) 0.022(2) -0.001(2)
C5 0.025(3) 0.022(3) 0.046(4) 0.008(2) 0.009(3) 0.002(3)
C6 0.021(3) 0.024(3) 0.049(4) -0.002(2) -0.003(3) 0.007(3)
O1 0.029(3) 0.020(2) 0.030(2) -0.006(2) 0.008(2) -0.0084(16)
O2 0.026(3) 0.025(2) 0.030(3) 0.0000(19) 0.0129(18) -0.0036(18)
O3 0.024(2) 0.018(2) 0.043(3) 0.0057(19) 0.003(2) 0.0015(18)
C1A 0.034(4) 0.035(5) 0.022(3) -0.018(4) -0.001(3) 0.000(3)
C2A 0.041(5) 0.028(4) 0.029(3) -0.003(4) 0.004(4) -0.017(3)
C3A 0.038(4) 0.022(3) 0.037(4) 0.005(3) 0.012(3) -0.004(3)
C4A 0.021(3) 0.031(4) 0.045(5) 0.003(3) 0.006(3) 0.000(4)
C5A 0.029(4) 0.037(4) 0.045(4) 0.003(3) -0.001(3) 0.006(3)
C6A 0.026(4) 0.038(6) 0.034(4) 0.004(4) -0.003(3) 0.006(4)
O1A 0.034(4) 0.023(3) 0.026(3) -0.008(3) 0.000(3) -0.011(2)
O2A 0.024(3) 0.026(3) 0.038(3) 0.000(3) 0.009(2) -0.003(2)
O3A 0.029(3) 0.028(4) 0.033(4) 0.001(3) 0.002(3) 0.010(3)
B1 0.021(4) 0.014(3) 0.023(3) 0.003(3) 0.007(3) -0.001(2)
C7 0.037(4) 0.020(3) 0.039(3) -0.004(3) 0.011(3) -0.003(2)
C8 0.032(4) 0.019(3) 0.025(3) 0.002(3) 0.007(3) 0.000(3)
Cl1 0.0597(13) 0.0296(11) 0.187(3) -0.0017(9) 0.0228(15) 0.0381(15)
Cl2 0.107(2) 0.093(2) 0.0523(13) -0.066(2) -0.0149(12) -0.0081(14)
O4 0.0195(18) 0.0106(16) 0.0239(17) -0.0024(13) 0.0097(14) -0.0010(13)
O5 0.027(2) 0.027(2) 0.057(2) 0.0007(16) 0.0162(17) -0.0199(18)
B1A 0.042(5) 0.019(3) 0.021(3) -0.004(3) 0.008(3) -0.002(2)
C7A 0.031(3) 0.017(3) 0.030(3) 0.000(3) 0.009(3) -0.0006(19)
C8A 0.022(3) 0.023(3) 0.027(3) -0.003(2) 0.005(3) 0.006(2)
Cl1A 0.0693(12) 0.0134(7) 0.0401(8) -0.0068(7) 0.0229(7) 0.0015(5)
Cl2A 0.0589(13) 0.0444(13) 0.0409(10) -0.0141(11) -0.0023(8) -0.0175(9)
O4A 0.040(2) 0.0222(19) 0.038(2) -0.0084(17) -0.0046(18) 0.0036(15)
O5A 0.038(2) 0.029(2) 0.073(3) 0.0038(18) -0.008(2) 0.0035(19)
N1 0.0263(11) 0.0163(10) 0.0232(10) -0.0030(9) 0.0050(8) -0.0008(8)

loop_
_atom_type_symbol
_atom_type_description
_atom_type_scat_dispersion_real
_atom_type_scat_dispersion_imag
_atom_type_scat_source
C C 0.0033 0.0016 'International Tables Vol C Tables 4.2.6.8 and 6.1.1.4'
H H 0.0000 0.0000 'International Tables Vol C Tables 4.2.6.8 and 6.1.1.4'
B B 0.0013 0.0007 'International Tables Vol C Tables 4.2.6.8 and 6.1.1.4'
N N 0.0061 0.0033 'International Tables Vol C Tables 4.2.6.8 and 6.1.1.4'
O O 0.0106 0.0060 'International Tables Vol C Tables 4.2.6.8 and 6.1.1.4'
Cl Cl 0.1484 0.1585 'International Tables Vol C Tables 4.2.6.8 and 6.1.1.4'

loop_
_geom_angle_atom_site_label_1
_geom_angle_atom_site_label_2
_geom_angle_atom_site_label_3
_geom_angle_site_symmetry_1
_geom_angle_site_symmetry_3
_geom_angle
_geom_angle_publ_flag
O1 C1 C6 . 3_666 108.9(5) ?
O1 C2 C3 . . 108.6(5) ?
O2 C3 C2 . . 109.1(4) ?
O2 C4 C5 . . 108.9(4) ?
O3 C5 C4 . . 108.6(4) ?
O3 C6 C1 . 3_666 108.3(5) ?
C2 O1 C1 . . 112.5(5) ?
C4 O2 C3 . . 112.3(5) ?
C6 O3 C5 . . 111.2(5) ?
O1A C1A C6A . 3_666 107.9(7) ?
O1A C2A C3A . . 109.4(7) ?
O2A C3A C2A . . 109.0(6) ?
O2A C4A C5A . . 109.1(7) ?
O3A C5A C4A . . 109.1(7) ?
O3A C6A C1A . 3_666 108.4(7) ?
C2A O1A C1A . . 112.8(7) ?
C4A O2A C3A . . 112.8(7) ?
C6A O3A C5A . . 111.1(7) ?
O4 B1 N1 . . 109.3(5) ?
C8 C7 Cl2 . . 108.9(6) ?
C8 C7 Cl1 . . 109.9(5) ?
Cl2 C7 Cl1 . . 113.3(4) ?
O5 C8 O4 . . 126.5(6) ?
O5 C8 C7 . . 123.9(7) ?
O4 C8 C7 . . 109.6(7) ?
C8 O4 B1 . . 120.4(5) ?
O4A B1A N1 . . 107.9(4) ?
C8A C7A Cl2A . . 112.3(5) ?
C8A C7A Cl1A . . 107.8(5) ?
Cl2A C7A Cl1A . . 110.7(3) ?
O5A C8A O4A . . 126.7(6) ?
O5A C8A C7A . . 121.8(6) ?
O4A C8A C7A . . 111.5(6) ?
C8A O4A B1A . . 118.5(5) ?

loop_
_geom_bond_atom_site_label_1
_geom_bond_atom_site_label_2
_geom_bond_site_symmetry_2
_geom_bond_distance
_geom_bond_publ_flag
C1 O1 . 1.433(7) ?
C1 C6 3_666 1.475(8) ?
C2 O1 . 1.421(6) ?
C2 C3 . 1.492(7) ?
C3 O2 . 1.424(6) ?
C4 O2 . 1.423(6) ?
C4 C5 . 1.486(8) ?
C5 O3 . 1.427(6) ?
C6 O3 . 1.422(7) ?
C6 C1 3_666 1.475(8) ?
C1A O1A . 1.430(9) ?
C1A C6A 3_666 1.502(11) ?
C2A O1A . 1.418(9) ?
C2A C3A . 1.488(10) ?
C3A O2A . 1.431(9) ?
C4A O2A . 1.417(9) ?
C4A C5A . 1.457(10) ?
C5A O3A . 1.422(9) ?
C6A O3A . 1.413(9) ?
C6A C1A 3_666 1.502(11) ?
B1 O4 . 1.511(7) ?
B1 N1 . 1.589(7) ?
C7 C8 . 1.535(9) ?
C7 Cl2 . 1.722(7) ?
C7 Cl1 . 1.751(7) ?
C8 O5 . 1.205(9) ?
C8 O4 . 1.306(8) ?
B1A O4A . 1.529(7) ?
B1A N1 . 1.609(7) ?
C7A C8A . 1.536(8) ?
C7A Cl2A . 1.751(6) ?
C7A Cl1A . 1.773(6) ?
C8A O5A . 1.212(8) ?
C8A O4A . 1.277(8) ?
